data_7060891
loop_
_publ_author_name
'Adeleke, Adesola A.'
'Islam, Md. Shahidul'
'Olofinsan, Kolawole'
'Salau, Veronica F.'
'Mocktar, Chunderika'
'Omondi, Bernard'

_publ_section_title
;
 Evaluation of substituent bioactivity and anion impact of linear and
 T-shaped silver(i) pyridinyl complexes as potential antiproliferative,
 antioxidant, antimicrobial agents and DNA- and BSA-binders
;
_journal_issue 38
_journal_name_full 'New Journal of Chemistry'
_journal_page_first 17827
_journal_page_last 17846
_journal_paper_doi 10.1039/D1NJ03231C
_journal_volume 45
_journal_year 2021
_chemical_formula_moiety 'C52 H50 Ag2 N8, 2(Cl O4)'
_chemical_formula_sum 'C48 H52 Ag2 Cl2 N12 O8'
_chemical_formula_weight 1211.65
_space_group_crystal_system triclinic
_space_group_IT_number 2
_space_group_name_Hall '-P 1'
_space_group_name_H-M_alt 'P -1'
_atom_sites_solution_hydrogens mixed
_atom_sites_solution_primary iterative
_audit_creation_date 2020-10-09
_audit_creation_method
;
Olex2 1.3
(compiled 2020.07.31 svn.rc2a77460 for OlexSys, GUI svn.r6145)
;
_audit_update_record
;
2021-02-09 deposited with the CCDC.	2021-08-06 downloaded from the CCDC.
;
_cell_angle_alpha 79.670(3)
_cell_angle_beta 84.395(3)
_cell_angle_gamma 86.477(4)
_cell_formula_units_Z 1
_cell_length_a 9.9431(6)
_cell_length_b 11.0069(7)
_cell_length_c 11.3978(7)
_cell_measurement_reflns_used 8996
_cell_measurement_temperature 293(2)
_cell_measurement_theta_max 28.85
_cell_measurement_theta_min 2.73
_cell_volume 1220.09(13)
_computing_molecular_graphics 'Olex2 1.3 (Dolomanov et al., 2009)'
_computing_publication_material 'Olex2 1.3 (Dolomanov et al., 2009)'
_computing_structure_refinement 'olex2.refine 1.3 (Bourhis et al., 2015)'
_computing_structure_solution 'olex2.solve 1.3 (Bourhis et al., 2015)'
_diffrn_ambient_temperature 293(2)
_diffrn_measured_fraction_theta_full 0.983
_diffrn_measured_fraction_theta_max 0.978
_diffrn_measurement_device_type 'Bruker APEX-II CCD'
_diffrn_measurement_method '\f and \w scans'
_diffrn_radiation_monochromator graphite
_diffrn_radiation_type MoK\a
_diffrn_radiation_wavelength 0.71073
_diffrn_reflns_av_R_equivalents 0.0308
_diffrn_reflns_av_unetI/netI 0.0317
_diffrn_reflns_Laue_measured_fraction_full 0.983
_diffrn_reflns_Laue_measured_fraction_max 0.978
_diffrn_reflns_limit_h_max 13
_diffrn_reflns_limit_h_min -13
_diffrn_reflns_limit_k_max 14
_diffrn_reflns_limit_k_min -14
_diffrn_reflns_limit_l_max 15
_diffrn_reflns_limit_l_min -15
_diffrn_reflns_number 24056
_diffrn_reflns_point_group_measured_fraction_full 0.983
_diffrn_reflns_point_group_measured_fraction_max 0.978
_diffrn_reflns_theta_full 25.242
_diffrn_reflns_theta_max 28.982
_diffrn_reflns_theta_min 1.823
_diffrn_standards_number 0
_exptl_absorpt_coefficient_mu 0.980
_exptl_absorpt_correction_T_max 0.7458
_exptl_absorpt_correction_T_min 0.6822
_exptl_absorpt_correction_type none
_exptl_absorpt_process_details
;
SADABS-2012/1 (Bruker,2012) was used for absorption correction.
wR2(int) was 0.1331 before and 0.0408 after correction.
The Ratio of minimum to maximum transmission is 0.9147.
The \l/2 correction factor is 0.0015.
;
_exptl_crystal_colour colourless
_exptl_crystal_colour_primary colourless
_exptl_crystal_density_diffrn 1.649
_exptl_crystal_description Plate
_exptl_crystal_F_000 616
_exptl_crystal_size_max 0.18
_exptl_crystal_size_mid 0.16
_exptl_crystal_size_min 0.04
_refine_diff_density_max 0.860
_refine_diff_density_min -0.882
_refine_diff_density_rms 0.088
_refine_ls_extinction_method none
_refine_ls_goodness_of_fit_ref 1.019
_refine_ls_hydrogen_treatment constr
_refine_ls_matrix_type full
_refine_ls_number_parameters 326
_refine_ls_number_reflns 6338
_refine_ls_number_restraints 0
_refine_ls_restrained_S_all 1.019
_refine_ls_R_factor_all 0.0411
_refine_ls_R_factor_gt 0.0329
_refine_ls_shift/su_max 0.001
_refine_ls_shift/su_mean 0.000
_refine_ls_structure_factor_coef Fsqd
_refine_ls_weighting_details 'w=1/[\s^2^(Fo^2^)+(0.0332P)^2^+1.7142P] where P=(Fo^2^+2Fc^2^)/3'
_refine_ls_weighting_scheme calc
_refine_ls_wR_factor_gt 0.0774
_refine_ls_wR_factor_ref 0.0820
_reflns_Friedel_coverage 0.000
_reflns_number_gt 5517
_reflns_number_total 6338
_reflns_threshold_expression 'I > 2\s(I)'
_cod_data_source_file d1nj03231c2.cif
_cod_data_source_block Complex_8
_cod_depositor_comments 'Adding full bibliography for 7060889--7060892.cif.'
_cod_database_code 7060891
_shelx_space_group_comment
;
The symmetry employed for this shelxl refinement is uniquely defined
by the following loop, which should always be used as a source of
symmetry information in preference to the above space-group names.
They are only intended as comments.
;

loop_
_space_group_symop_operation_xyz
'x, y, z'
'-x, -y, -z'

loop_
_atom_site_label
_atom_site_type_symbol
_atom_site_fract_x
_atom_site_fract_y
_atom_site_fract_z
_atom_site_U_iso_or_equiv
_atom_site_adp_type
_atom_site_occupancy
_atom_site_site_symmetry_order
_atom_site_calc_flag
_atom_site_refinement_flags_posn
_atom_site_refinement_flags_adp
_atom_site_refinement_flags_occupancy
_atom_site_disorder_assembly
_atom_site_disorder_group
Ag1 Ag 0.61368(2) 0.88547(2) -0.02226(2) 0.02385(6) Uani 1 1 d . . . . .
Cl1 Cl 0.26811(6) 0.93211(6) -0.19409(5) 0.02258(12) Uani 1 1 d . . . . .
O1 O 0.3913(2) 0.8826(3) -0.1461(2) 0.0635(9) Uani 1 1 d . . . . .
O2 O 0.2087(2) 1.0241(2) -0.1280(2) 0.0469(6) Uani 1 1 d . . . . .
O3 O 0.2984(3) 0.9889(2) -0.31530(18) 0.0476(6) Uani 1 1 d . . . . .
O4 O 0.1755(2) 0.8383(2) -0.1889(3) 0.0585(7) Uani 1 1 d . . . . .
N1 N 0.7222(2) 0.97417(18) -0.18301(18) 0.0200(4) Uani 1 1 d . . . . .
N2 N 1.0650(2) 1.18004(18) -0.49155(17) 0.0186(4) Uani 1 1 d . . . . .
C3 C 1.4341(3) 1.4114(3) -0.8702(2) 0.0286(5) Uani 1 1 d . . . . .
H3A H 1.388069 1.446665 -0.934268 0.034 Uiso 1 1 d R . . . .
H3B H 1.475929 1.479025 -0.834488 0.034 Uiso 1 1 d R . . . .
H3C H 1.505239 1.351405 -0.883038 0.034 Uiso 1 1 d R . . . .
C4 C 0.6645(2) 1.0053(2) -0.2868(2) 0.0210(5) Uani 1 1 d . . . . .
H4 H 0.579152 0.989925 -0.289348 0.025 Uiso 1 1 d R . . . .
N5 N 0.5063(2) 0.78088(18) 0.13170(18) 0.0208(4) Uani 1 1 d . . . . .
N6 N 0.3073(2) 0.58646(18) 0.54251(18) 0.0204(4) Uani 1 1 d . . . . .
H6 H 0.378869 0.628888 0.551743 0.024 Uiso 1 1 d R . . . .
C2 C 0.3799(2) 0.7479(2) 0.1248(2) 0.0222(5) Uani 1 1 d . . . . .
H2 H 0.342847 0.767408 0.051601 0.027 Uiso 1 1 calc R . . . .
C0AA C 0.3030(2) 0.6864(2) 0.2216(2) 0.0211(5) Uani 1 1 d . . . . .
H0AA H 0.215964 0.664681 0.213331 0.025 Uiso 1 1 calc R . . . .
C1AA C 0.3567(2) 0.6568(2) 0.3321(2) 0.0197(4) Uani 1 1 d . . . . .
C5 C 0.2726(2) 0.5952(2) 0.4367(2) 0.0211(5) Uani 1 1 d . . . . .
H5 H 0.192135 0.561871 0.425146 0.025 Uiso 1 1 calc R . . . .
C7 C 0.2280(2) 0.5193(2) 0.6398(2) 0.0191(4) Uani 1 1 d . . . . .
C8 C 0.2356(3) 0.5473(2) 0.7538(2) 0.0236(5) Uani 1 1 d . . . . .
H8 H 0.285928 0.612826 0.763248 0.028 Uiso 1 1 calc R . . . .
C9 C 0.1681(3) 0.4773(2) 0.8524(2) 0.0255(5) Uani 1 1 d . . . . .
H9 H 0.172984 0.497649 0.927543 0.031 Uiso 1 1 calc R . . . .
C10 C 0.0932(3) 0.3773(2) 0.8428(2) 0.0235(5) Uani 1 1 d . . . . .
C11 C 0.0269(3) 0.2960(3) 0.9505(2) 0.0324(6) Uani 1 1 d . . . . .
H11A H 0.093653 0.263033 1.004501 0.049 Uiso 1 1 calc GR . . . .
H11B H -0.014223 0.229356 0.925432 0.049 Uiso 1 1 calc GR . . . .
H11C H -0.041188 0.343754 0.990296 0.049 Uiso 1 1 calc GR . . . .
C12 C 0.0855(3) 0.3516(2) 0.7286(2) 0.0242(5) Uani 1 1 d . . . . .
H12 H 0.035537 0.285792 0.719236 0.029 Uiso 1 1 calc R . . . .
C13 C 0.1505(3) 0.4217(2) 0.6285(2) 0.0232(5) Uani 1 1 d . . . . .
H13 H 0.142313 0.403445 0.552986 0.028 Uiso 1 1 calc R . . . .
C14 C 0.4885(2) 0.6885(2) 0.3392(2) 0.0218(5) Uani 1 1 d . . . . .
H14 H 0.528167 0.668651 0.411218 0.026 Uiso 1 1 calc R . . . .
C15 C 0.5597(2) 0.7498(2) 0.2381(2) 0.0229(5) Uani 1 1 d . . . . .
H15 H 0.647914 0.770516 0.243485 0.027 Uiso 1 1 calc R . . . .
C16 C 0.8536(2) 0.9978(2) -0.1835(2) 0.0231(5) Uani 1 1 d . . . . .
H16 H 0.895138 0.976276 -0.112560 0.028 Uiso 1 1 calc R . . . .
C17 C 0.9288(2) 1.0526(2) -0.2848(2) 0.0208(5) Uani 1 1 d . . . . .
H17 H 1.019461 1.067197 -0.281654 0.025 Uiso 1 1 calc R . . . .
C18 C 0.8685(2) 1.0862(2) -0.3924(2) 0.0181(4) Uani 1 1 d . . . . .
C19 C 0.9478(2) 1.1456(2) -0.5011(2) 0.0190(4) Uani 1 1 d . . . . .
H19 H 0.912668 1.157542 -0.575204 0.023 Uiso 1 1 calc R . . . .
C20 C 1.1490(2) 1.2374(2) -0.5902(2) 0.0176(4) Uani 1 1 d . . . . .
C21 C 1.2867(2) 1.2333(2) -0.5744(2) 0.0209(5) Uani 1 1 d . . . . .
H21 H 1.317177 1.192466 -0.502531 0.025 Uiso 1 1 calc R . . . .
C22 C 1.3786(2) 1.2888(2) -0.6639(2) 0.0226(5) Uani 1 1 d . . . . .
H22 H 1.470199 1.283620 -0.652354 0.027 Uiso 1 1 calc R . . . .
C23 C 1.3345(2) 1.3528(2) -0.7718(2) 0.0218(5) Uani 1 1 d . . . . .
C24 C 1.1968(3) 1.3596(2) -0.7852(2) 0.0255(5) Uani 1 1 d . . . . .
H24 H 1.166089 1.403628 -0.855708 0.031 Uiso 1 1 calc R . . . .
C25 C 1.1035(2) 1.3030(2) -0.6969(2) 0.0232(5) Uani 1 1 d . . . . .
H25 H 1.011879 1.308619 -0.708490 0.028 Uiso 1 1 calc R . . . .
C26 C 0.7337(2) 1.0606(2) -0.3926(2) 0.0206(5) Uani 1 1 d . . . . .
H26 H 0.690301 1.080188 -0.462642 0.025 Uiso 1 1 calc R . . . .

loop_
_atom_site_aniso_label
_atom_site_aniso_U_11
_atom_site_aniso_U_22
_atom_site_aniso_U_33
_atom_site_aniso_U_23
_atom_site_aniso_U_13
_atom_site_aniso_U_12
Ag1 0.02295(10) 0.02194(10) 0.02401(10) -0.00081(7) 0.00685(7) -0.00364(7)
Cl1 0.0157(3) 0.0280(3) 0.0227(3) 0.0006(2) -0.0033(2) -0.0019(2)
O1 0.0190(11) 0.107(2) 0.0441(13) 0.0361(14) -0.0035(9) 0.0092(12)
O2 0.0435(13) 0.0580(15) 0.0473(13) -0.0317(11) 0.0021(10) -0.0100(11)
O3 0.0539(15) 0.0637(16) 0.0212(9) 0.0029(10) -0.0075(9) 0.0046(12)
O4 0.0375(13) 0.0371(13) 0.103(2) -0.0240(14) 0.0121(13) -0.0149(11)
N1 0.0178(10) 0.0167(9) 0.0245(9) -0.0036(7) 0.0037(8) -0.0016(7)
N2 0.0171(9) 0.0182(9) 0.0198(9) -0.0032(7) 0.0025(7) -0.0013(7)
C3 0.0280(14) 0.0317(14) 0.0234(12) 0.0006(10) 0.0047(10) -0.0076(11)
C4 0.0149(11) 0.0209(11) 0.0280(12) -0.0082(9) 0.0032(9) -0.0032(9)
N5 0.0189(10) 0.0185(10) 0.0238(9) -0.0034(8) 0.0036(8) 0.0000(8)
N6 0.0178(10) 0.0185(10) 0.0255(10) -0.0061(8) -0.0001(8) -0.0022(8)
C2 0.0227(12) 0.0225(12) 0.0215(11) -0.0044(9) -0.0003(9) -0.0022(9)
C0AA 0.0179(11) 0.0192(11) 0.0264(11) -0.0047(9) -0.0003(9) -0.0031(9)
C1AA 0.0198(11) 0.0157(11) 0.0230(11) -0.0040(8) 0.0007(9) 0.0005(9)
C5 0.0172(11) 0.0207(11) 0.0244(11) -0.0021(9) -0.0005(9) -0.0010(9)
C7 0.0169(11) 0.0193(11) 0.0208(10) -0.0045(8) -0.0008(8) 0.0026(9)
C8 0.0239(12) 0.0236(12) 0.0254(11) -0.0079(9) -0.0065(9) -0.0009(10)
C9 0.0280(13) 0.0304(13) 0.0191(11) -0.0065(9) -0.0048(9) 0.0009(10)
C10 0.0214(12) 0.0266(13) 0.0212(11) -0.0026(9) -0.0009(9) 0.0044(10)
C11 0.0404(16) 0.0339(15) 0.0211(12) -0.0017(10) 0.0009(11) -0.0018(12)
C12 0.0213(12) 0.0247(12) 0.0266(12) -0.0051(10) 0.0009(9) -0.0029(10)
C13 0.0271(13) 0.0247(12) 0.0185(10) -0.0073(9) 0.0011(9) -0.0018(10)
C14 0.0194(11) 0.0219(12) 0.0231(11) -0.0022(9) -0.0014(9) 0.0022(9)
C15 0.0174(11) 0.0226(12) 0.0273(12) -0.0025(9) 0.0015(9) -0.0009(9)
C16 0.0197(12) 0.0209(12) 0.0260(11) 0.0022(9) -0.0008(9) -0.0010(9)
C17 0.0136(10) 0.0199(11) 0.0269(11) -0.0005(9) 0.0005(9) 0.0014(9)
C18 0.0167(11) 0.0166(11) 0.0212(10) -0.0062(8) 0.0029(8) -0.0004(8)
C19 0.0176(11) 0.0205(11) 0.0189(10) -0.0049(8) 0.0019(8) -0.0010(9)
C20 0.0182(11) 0.0164(10) 0.0187(10) -0.0056(8) 0.0022(8) -0.0033(8)
C21 0.0203(11) 0.0238(12) 0.0185(10) -0.0028(9) -0.0010(9) -0.0030(9)
C22 0.0178(11) 0.0260(12) 0.0240(11) -0.0043(9) 0.0012(9) -0.0047(9)
C23 0.0226(12) 0.0212(12) 0.0214(11) -0.0046(9) 0.0041(9) -0.0066(9)
C24 0.0262(13) 0.0293(13) 0.0191(11) 0.0020(9) -0.0019(9) -0.0051(10)
C25 0.0173(11) 0.0264(13) 0.0246(11) -0.0015(9) -0.0012(9) -0.0021(9)
C26 0.0195(11) 0.0220(12) 0.0214(11) -0.0073(9) 0.0004(9) -0.0030(9)

loop_
_atom_type_symbol
_atom_type_description
_atom_type_scat_dispersion_real
_atom_type_scat_dispersion_imag
_atom_type_scat_source
C C 0.0033 0.0016 'International Tables Vol C Tables 4.2.6.8 and 6.1.1.4'
H H 0.0000 0.0000 'International Tables Vol C Tables 4.2.6.8 and 6.1.1.4'
Ag Ag -0.8971 1.1015 'International Tables Vol C Tables 4.2.6.8 and 6.1.1.4'
Cl Cl 0.1484 0.1585 'International Tables Vol C Tables 4.2.6.8 and 6.1.1.4'
N N 0.0061 0.0033 'International Tables Vol C Tables 4.2.6.8 and 6.1.1.4'
O O 0.0106 0.0060 'International Tables Vol C Tables 4.2.6.8 and 6.1.1.4'

loop_
_geom_angle_atom_site_label_1
_geom_angle_atom_site_label_2
_geom_angle_atom_site_label_3
_geom_angle
_geom_angle_site_symmetry_1
_geom_angle_site_symmetry_3
_geom_angle_publ_flag
N1 Ag1 Ag1 99.27(5) . 2_675 ?
N1 Ag1 N5 174.58(7) . . ?
N5 Ag1 Ag1 84.87(5) . 2_675 ?
O1 Cl1 O2 109.50(17) . . ?
O3 Cl1 O1 108.47(14) . . ?
O3 Cl1 O2 108.71(15) . . ?
O4 Cl1 O1 111.15(17) . . ?
O4 Cl1 O2 109.49(14) . . ?
O4 Cl1 O3 109.48(17) . . ?
C4 N1 Ag1 122.14(16) . . ?
C4 N1 C16 117.7(2) . . ?
C16 N1 Ag1 120.18(16) . . ?
C19 N2 C20 123.0(2) . . ?
H3A C3 H3B 110.2 . . ?
H3A C3 H3C 117.6 . . ?
H3B C3 H3C 106.8 . . ?
C23 C3 H3A 108.6 . . ?
C23 C3 H3B 104.5 . . ?
C23 C3 H3C 108.2 . . ?
N1 C4 H4 119.6 . . ?
N1 C4 C26 123.1(2) . . ?
C26 C4 H4 117.3 . . ?
C2 N5 Ag1 119.76(16) . . ?
C2 N5 C15 118.0(2) . . ?
C15 N5 Ag1 122.23(16) . . ?
C5 N6 H6 117.0 . . ?
C5 N6 C7 119.6(2) . . ?
C7 N6 H6 123.2 . . ?
N5 C2 H2 118.6 . . ?
N5 C2 C0AA 122.7(2) . . ?
C0AA C2 H2 118.6 . . ?
C2 C0AA H0AA 120.3 . . ?
C2 C0AA C1AA 119.4(2) . . ?
C1AA C0AA H0AA 120.3 . . ?
C0AA C1AA C5 119.4(2) . . ?
C14 C1AA C0AA 118.1(2) . . ?
C14 C1AA C5 122.5(2) . . ?
N6 C5 C1AA 121.5(2) . . ?
N6 C5 H5 119.3 . . ?
C1AA C5 H5 119.3 . . ?
C8 C7 N6 118.1(2) . . ?
C13 C7 N6 123.1(2) . . ?
C13 C7 C8 118.7(2) . . ?
C7 C8 H8 120.1 . . ?
C9 C8 C7 119.8(2) . . ?
C9 C8 H8 120.1 . . ?
C8 C9 H9 118.9 . . ?
C8 C9 C10 122.2(2) . . ?
C10 C9 H9 118.9 . . ?
C9 C10 C11 122.4(2) . . ?
C12 C10 C9 117.2(2) . . ?
C12 C10 C11 120.3(2) . . ?
C10 C11 H11A 109.5 . . ?
C10 C11 H11B 109.5 . . ?
C10 C11 H11C 109.5 . . ?
H11A C11 H11B 109.5 . . ?
H11A C11 H11C 109.5 . . ?
H11B C11 H11C 109.5 . . ?
C10 C12 H12 119.2 . . ?
C13 C12 C10 121.5(2) . . ?
C13 C12 H12 119.2 . . ?
C7 C13 H13 119.7 . . ?
C12 C13 C7 120.6(2) . . ?
C12 C13 H13 119.7 . . ?
C1AA C14 H14 120.4 . . ?
C15 C14 C1AA 119.2(2) . . ?
C15 C14 H14 120.4 . . ?
N5 C15 C14 122.6(2) . . ?
N5 C15 H15 118.7 . . ?
C14 C15 H15 118.7 . . ?
N1 C16 H16 118.7 . . ?
N1 C16 C17 122.6(2) . . ?
C17 C16 H16 118.7 . . ?
C16 C17 H17 120.1 . . ?
C16 C17 C18 119.7(2) . . ?
C18 C17 H17 120.1 . . ?
C17 C18 C19 120.2(2) . . ?
C26 C18 C17 117.8(2) . . ?
C26 C18 C19 122.0(2) . . ?
N2 C19 C18 118.6(2) . . ?
N2 C19 H19 120.7 . . ?
C18 C19 H19 120.7 . . ?
C21 C20 N2 115.8(2) . . ?
C21 C20 C25 119.0(2) . . ?
C25 C20 N2 125.0(2) . . ?
C20 C21 H21 119.5 . . ?
C22 C21 C20 121.1(2) . . ?
C22 C21 H21 119.5 . . ?
C21 C22 H22 119.8 . . ?
C21 C22 C23 120.4(2) . . ?
C23 C22 H22 119.8 . . ?
C22 C23 C3 120.6(2) . . ?
C24 C23 C3 121.3(2) . . ?
C24 C23 C22 118.1(2) . . ?
C23 C24 H24 118.9 . . ?
C23 C24 C25 122.3(2) . . ?
C25 C24 H24 118.9 . . ?
C20 C25 H25 120.4 . . ?
C24 C25 C20 119.1(2) . . ?
C24 C25 H25 120.4 . . ?
C4 C26 H26 120.5 . . ?
C18 C26 C4 119.1(2) . . ?
C18 C26 H26 120.5 . . ?

loop_
_geom_bond_atom_site_label_1
_geom_bond_atom_site_label_2
_geom_bond_distance
_geom_bond_site_symmetry_2
_geom_bond_publ_flag
Ag1 Ag1 3.3554(4) 2_675 ?
Ag1 N1 2.1392(19) . ?
Ag1 N5 2.146(2) . ?
Cl1 O1 1.427(2) . ?
Cl1 O2 1.433(2) . ?
Cl1 O3 1.422(2) . ?
Cl1 O4 1.414(2) . ?
N1 C4 1.345(3) . ?
N1 C16 1.348(3) . ?
N2 C19 1.268(3) . ?
N2 C20 1.410(3) . ?
C3 H3A 0.9135 . ?
C3 H3B 1.0354 . ?
C3 H3C 0.9569 . ?
C3 C23 1.502(3) . ?
C4 H4 0.8801 . ?
C4 C26 1.386(3) . ?
N5 C2 1.343(3) . ?
N5 C15 1.351(3) . ?
N6 H6 0.8993 . ?
N6 C5 1.273(3) . ?
N6 C7 1.416(3) . ?
C2 H2 0.9300 . ?
C2 C0AA 1.375(3) . ?
C0AA H0AA 0.9300 . ?
C0AA C1AA 1.394(3) . ?
C1AA C5 1.471(3) . ?
C1AA C14 1.390(3) . ?
C5 H5 0.9300 . ?
C7 C8 1.397(3) . ?
C7 C13 1.391(3) . ?
C8 H8 0.9300 . ?
C8 C9 1.383(4) . ?
C9 H9 0.9300 . ?
C9 C10 1.392(4) . ?
C10 C11 1.504(3) . ?
C10 C12 1.392(3) . ?
C11 H11A 0.9600 . ?
C11 H11B 0.9600 . ?
C11 H11C 0.9600 . ?
C12 H12 0.9300 . ?
C12 C13 1.385(3) . ?
C13 H13 0.9300 . ?
C14 H14 0.9300 . ?
C14 C15 1.380(3) . ?
C15 H15 0.9300 . ?
C16 H16 0.9300 . ?
C16 C17 1.375(3) . ?
C17 H17 0.9300 . ?
C17 C18 1.399(3) . ?
C18 C19 1.471(3) . ?
C18 C26 1.387(3) . ?
C19 H19 0.9300 . ?
C20 C21 1.395(3) . ?
C20 C25 1.399(3) . ?
C21 H21 0.9300 . ?
C21 C22 1.383(3) . ?
C22 H22 0.9300 . ?
C22 C23 1.399(3) . ?
C23 C24 1.388(4) . ?
C24 H24 0.9300 . ?
C24 C25 1.388(3) . ?
C25 H25 0.9300 . ?
C26 H26 0.9300 . ?

loop_
_geom_torsion_atom_site_label_1
_geom_torsion_atom_site_label_2
_geom_torsion_atom_site_label_3
_geom_torsion_atom_site_label_4
_geom_torsion
_geom_torsion_site_symmetry_1
_geom_torsion_site_symmetry_2
_geom_torsion_site_symmetry_3
_geom_torsion_site_symmetry_4
_geom_torsion_publ_flag
Ag1 N1 C4 C26 -178.66(17) . . . . ?
Ag1 N1 C16 C17 178.81(18) . . . . ?
Ag1 N5 C2 C0AA -176.63(18) . . . . ?
Ag1 N5 C15 C14 176.34(18) . . . . ?
N1 C4 C26 C18 -0.5(4) . . . . ?
N1 C16 C17 C18 0.2(4) . . . . ?
N2 C20 C21 C22 -178.5(2) . . . . ?
N2 C20 C25 C24 177.2(2) . . . . ?
C3 C23 C24 C25 178.1(2) . . . . ?
C4 N1 C16 C17 0.5(4) . . . . ?
N5 C2 C0AA C1AA 0.3(4) . . . . ?
N6 C7 C8 C9 -174.9(2) . . . . ?
N6 C7 C13 C12 173.6(2) . . . . ?
C2 N5 C15 C14 -1.5(4) . . . . ?
C2 C0AA C1AA C5 177.7(2) . . . . ?
C2 C0AA C1AA C14 -1.5(3) . . . . ?
C0AA C1AA C5 N6 -167.1(2) . . . . ?
C0AA C1AA C14 C15 1.3(3) . . . . ?
C1AA C14 C15 N5 0.2(4) . . . . ?
C5 N6 C7 C8 -156.7(2) . . . . ?
C5 N6 C7 C13 27.8(3) . . . . ?
C5 C1AA C14 C15 -177.9(2) . . . . ?
C7 N6 C5 C1AA -175.8(2) . . . . ?
C7 C8 C9 C10 0.9(4) . . . . ?
C8 C7 C13 C12 -1.9(4) . . . . ?
C8 C9 C10 C11 176.1(2) . . . . ?
C8 C9 C10 C12 -1.6(4) . . . . ?
C9 C10 C12 C13 0.6(4) . . . . ?
C10 C12 C13 C7 1.2(4) . . . . ?
C11 C10 C12 C13 -177.2(2) . . . . ?
C13 C7 C8 C9 0.8(4) . . . . ?
C14 C1AA C5 N6 12.1(4) . . . . ?
C15 N5 C2 C0AA 1.2(4) . . . . ?
C16 N1 C4 C26 -0.4(3) . . . . ?
C16 C17 C18 C19 179.6(2) . . . . ?
C16 C17 C18 C26 -1.0(3) . . . . ?
C17 C18 C19 N2 -9.2(3) . . . . ?
C17 C18 C26 C4 1.1(3) . . . . ?
C19 N2 C20 C21 -159.7(2) . . . . ?
C19 N2 C20 C25 24.4(4) . . . . ?
C19 C18 C26 C4 -179.5(2) . . . . ?
C20 N2 C19 C18 179.8(2) . . . . ?
C20 C21 C22 C23 1.3(4) . . . . ?
C21 C20 C25 C24 1.5(4) . . . . ?
C21 C22 C23 C3 -179.0(2) . . . . ?
C21 C22 C23 C24 0.7(4) . . . . ?
C22 C23 C24 C25 -1.6(4) . . . . ?
C23 C24 C25 C20 0.5(4) . . . . ?
C25 C20 C21 C22 -2.4(4) . . . . ?
C26 C18 C19 N2 171.5(2) . . . . ?
